data_4333201
loop_
_publ_author_name
'Company, Anna'
'G\"uell, Mireia'
'Popa, Dana'
'Benet-Buchholz, Jordi'
'Parella, Teodor'
'Fontrodona, Xavier'
'Llobet, Antoni'
'Sol\`a, Miquel'
'Ribas, Xavi'
'Luis, Josep M.'
'Costas, Miquel'

_publ_section_title
;
 Redox-Controlled Molecular Flipper Based on a Chiral Cu Complex
;
_journal_issue 24
_journal_name_full 'Inorganic Chemistry'
_journal_page_first 9643
_journal_page_last 9645
_journal_paper_doi 10.1021/ic0618549
_journal_volume 45
_journal_year 2006
_chemical_absolute_configuration ad
_chemical_formula_moiety 'C22 H32 Cu N4, F6 P '
_chemical_formula_sum 'C44 H64 Cu2 F12 N8 P2'
_chemical_formula_weight 1122.05
_chemical_name_systematic
; 
 ? 
;
_space_group_IT_number 18
_symmetry_cell_setting orthorhombic
_symmetry_space_group_name_Hall 'P 2 2ab'
_symmetry_space_group_name_H-M 'P 21 21 2'
_atom_sites_solution_hydrogens geom
_atom_sites_solution_primary direct
_atom_sites_solution_secondary difmap
_audit_creation_method SHELXL-97
_cell_angle_alpha 90.00
_cell_angle_beta 90.00
_cell_angle_gamma 90.00
_cell_formula_units_Z 4
_cell_length_a 16.921(3)
_cell_length_b 34.176(6)
_cell_length_c 8.4534(15)
_cell_measurement_temperature 100(2)
_cell_volume 4888.5(15)
_computing_cell_refinement 'Bruker SMART'
_computing_data_collection 'Bruker SMART'
_computing_data_reduction 'Bruker Shelxtl'
_computing_structure_refinement 'SHELXL-97 (Sheldrick, 1997)'
_computing_structure_solution 'SHELXS-97 (Sheldrick, 1990)'
_diffrn_ambient_temperature 100(2)
_diffrn_measured_fraction_theta_full 0.990
_diffrn_measured_fraction_theta_max 0.990
_diffrn_measurement_device_type 'CCD area detector'
_diffrn_measurement_method 'phi and omega scans'
_diffrn_radiation_monochromator graphite
_diffrn_radiation_source 'fine-focus sealed tube'
_diffrn_radiation_type MoK\a
_diffrn_radiation_wavelength 0.71073
_diffrn_reflns_av_R_equivalents 0.0480
_diffrn_reflns_av_sigmaI/netI 0.0412
_diffrn_reflns_limit_h_max 22
_diffrn_reflns_limit_h_min -22
_diffrn_reflns_limit_k_max 44
_diffrn_reflns_limit_k_min -45
_diffrn_reflns_limit_l_max 11
_diffrn_reflns_limit_l_min -11
_diffrn_reflns_number 76923
_diffrn_reflns_theta_full 28.30
_diffrn_reflns_theta_max 28.30
_diffrn_reflns_theta_min 2.16
_exptl_absorpt_coefficient_mu 1.023
_exptl_absorpt_correction_type none
_exptl_crystal_colour yellow
_exptl_crystal_density_diffrn 1.525
_exptl_crystal_density_method 'not measured'
_exptl_crystal_description block
_exptl_crystal_F_000 2320
_exptl_crystal_size_max 0.4
_exptl_crystal_size_mid 0.1
_exptl_crystal_size_min 0.05
_refine_diff_density_max 1.123
_refine_diff_density_min -0.885
_refine_diff_density_rms 0.070
_refine_ls_abs_structure_details 'Flack H D (1983), Acta Cryst. A39, 876-881'
_refine_ls_abs_structure_Flack 0.003(9)
_refine_ls_extinction_method none
_refine_ls_goodness_of_fit_ref 1.065
_refine_ls_hydrogen_treatment constr
_refine_ls_matrix_type full
_refine_ls_number_parameters 678
_refine_ls_number_reflns 11939
_refine_ls_number_restraints 6
_refine_ls_restrained_S_all 1.068
_refine_ls_R_factor_all 0.0563
_refine_ls_R_factor_gt 0.0415
_refine_ls_shift/su_max 0.001
_refine_ls_shift/su_mean 0.000
_refine_ls_structure_factor_coef Fsqd
_refine_ls_weighting_details 'calc w=1/[\s^2^(Fo^2^)+(0.0516P)^2^+1.9900P] where P=(Fo^2^+2Fc^2^)/3'
_refine_ls_weighting_scheme calc
_refine_ls_wR_factor_gt 0.1013
_refine_ls_wR_factor_ref 0.1080
_reflns_number_gt 9636
_reflns_number_total 11939
_reflns_threshold_expression >2sigma(I)
_cod_data_source_file ic0618549sup1.cif
_cod_data_source_block acl3p83op21
_cod_depositor_comments
;
The following automatic conversions were performed:

'_symmetry_cell_setting' value 'Orthorhombic' changed to
'orthorhombic' according to
/home/saulius/struct/CIF-dictionaries/cif_core.dic dictionary named
'cif_core.dic' version 2.4.2 from 2011-04-26.

Automatic conversion script
Id: cif_fix_values 1891 2012-01-12 08:04:46Z andrius 
;
_cod_original_cell_volume 4888.4(15)
_cod_original_sg_symbol_H-M P2(1)2(1)2
_cod_database_code 4333201

loop_
_symmetry_equiv_pos_as_xyz
'x, y, z'
'-x, -y, z'
'-x+1/2, y+1/2, -z'
'x+1/2, -y+1/2, -z'

loop_
_atom_site_label
_atom_site_type_symbol
_atom_site_fract_x
_atom_site_fract_y
_atom_site_fract_z
_atom_site_U_iso_or_equiv
_atom_site_adp_type
_atom_site_occupancy
_atom_site_symmetry_multiplicity
_atom_site_calc_flag
_atom_site_refinement_flags
_atom_site_disorder_assembly
_atom_site_disorder_group
Cu1 Cu 0.31856(2) 0.875391(10) 0.12608(4) 0.02622(9) Uani 1 1 d . . .
N1 N 0.33608(15) 0.82798(7) -0.0011(3) 0.0259(5) Uani 1 1 d . . .
C1 C 0.41352(17) 0.81938(8) -0.0225(3) 0.0240(6) Uani 1 1 d . . .
N2 N 0.44665(14) 0.87773(7) 0.1415(2) 0.0234(5) Uani 1 1 d . . .
C2 C 0.43873(19) 0.79202(8) -0.1335(3) 0.0294(6) Uani 1 1 d . . .
H2A H 0.4923 0.7870 -0.1480 0.035 Uiso 1 1 calc R . .
N3 N 0.32708(14) 0.87389(7) 0.3818(2) 0.0267(5) Uani 1 1 d . . .
C3 C 0.3821(2) 0.77232(8) -0.2221(3) 0.0305(7) Uani 1 1 d . . .
H3A H 0.3974 0.7543 -0.2986 0.037 Uiso 1 1 calc R . .
N4 N 0.25315(14) 0.92210(7) 0.1590(3) 0.0246(5) Uani 1 1 d . . .
C4 C 0.3030(2) 0.77969(8) -0.1959(4) 0.0334(7) Uani 1 1 d . . .
H4A H 0.2646 0.7661 -0.2522 0.040 Uiso 1 1 calc R . .
C5 C 0.28089(19) 0.80785(8) -0.0841(4) 0.0291(6) Uani 1 1 d . . .
C6 C 0.1960(2) 0.81644(10) -0.0483(4) 0.0400(8) Uani 1 1 d . . .
H6A H 0.1888 0.8442 -0.0385 0.060 Uiso 1 1 calc R . .
H6B H 0.1814 0.8039 0.0490 0.060 Uiso 1 1 calc R . .
H6C H 0.1634 0.8067 -0.1326 0.060 Uiso 1 1 calc R . .
C7 C 0.47187(18) 0.83841(8) 0.0896(3) 0.0262(6) Uani 1 1 d . . .
H7A H 0.4784 0.8218 0.1819 0.031 Uiso 1 1 calc R . .
H7B H 0.5228 0.8405 0.0376 0.031 Uiso 1 1 calc R . .
C8 C 0.47588(19) 0.90806(8) 0.0327(3) 0.0308(7) Uani 1 1 d . . .
H8A H 0.5326 0.9078 0.0320 0.046 Uiso 1 1 calc R . .
H8B H 0.4576 0.9332 0.0671 0.046 Uiso 1 1 calc R . .
H8C H 0.4565 0.9029 -0.0721 0.046 Uiso 1 1 calc R . .
C9 C 0.46832(17) 0.88664(8) 0.3089(3) 0.0251(6) Uani 1 1 d . . .
H9A H 0.4605 0.9148 0.3234 0.030 Uiso 1 1 calc R . .
C10 C 0.55441(17) 0.87816(9) 0.3507(3) 0.0282(6) Uani 1 1 d . . .
H10A H 0.5888 0.8928 0.2804 0.034 Uiso 1 1 calc R . .
H10B H 0.5651 0.8505 0.3358 0.034 Uiso 1 1 calc R . .
C11 C 0.57203(19) 0.88946(10) 0.5219(3) 0.0342(7) Uani 1 1 d . . .
H11A H 0.6268 0.8837 0.5464 0.041 Uiso 1 1 calc R . .
H11B H 0.5637 0.9173 0.5361 0.041 Uiso 1 1 calc R . .
C12 C 0.51812(19) 0.86673(10) 0.6331(3) 0.0385(8) Uani 1 1 d . . .
H12A H 0.5276 0.8389 0.6210 0.046 Uiso 1 1 calc R . .
H12B H 0.5298 0.8738 0.7418 0.046 Uiso 1 1 calc R . .
C13 C 0.43247(17) 0.87566(10) 0.5970(3) 0.0310(6) Uani 1 1 d . . .
H13A H 0.4224 0.9032 0.6164 0.037 Uiso 1 1 calc R . .
H13B H 0.3989 0.8606 0.6675 0.037 Uiso 1 1 calc R . .
C14 C 0.41117(17) 0.86590(8) 0.4248(3) 0.0256(6) Uani 1 1 d . . .
H14A H 0.4195 0.8377 0.4116 0.031 Uiso 1 1 calc R . .
C15 C 0.2738(2) 0.84329(9) 0.4415(4) 0.0338(7) Uani 1 1 d . . .
H15A H 0.2734 0.8439 0.5550 0.051 Uiso 1 1 calc R . .
H15B H 0.2920 0.8182 0.4060 0.051 Uiso 1 1 calc R . .
H15C H 0.2214 0.8478 0.4023 0.051 Uiso 1 1 calc R . .
C16 C 0.29985(18) 0.91314(8) 0.4306(3) 0.0289(7) Uani 1 1 d . . .
H16A H 0.3454 0.9302 0.4420 0.035 Uiso 1 1 calc R . .
H16B H 0.2744 0.9112 0.5331 0.035 Uiso 1 1 calc R . .
C17 C 0.24254(17) 0.93142(8) 0.3141(3) 0.0258(6) Uani 1 1 d . . .
C18 C 0.18749(19) 0.95878(8) 0.3623(3) 0.0298(6) Uani 1 1 d . . .
H18A H 0.1806 0.9642 0.4692 0.036 Uiso 1 1 calc R . .
C19 C 0.14260(18) 0.97802(8) 0.2486(4) 0.0306(7) Uani 1 1 d . . .
H19A H 0.1047 0.9963 0.2787 0.037 Uiso 1 1 calc R . .
C20 C 0.15477(18) 0.96981(8) 0.0912(4) 0.0300(6) Uani 1 1 d . . .
H20A H 0.1263 0.9830 0.0137 0.036 Uiso 1 1 calc R . .
C21 C 0.21010(18) 0.94154(8) 0.0489(3) 0.0266(6) Uani 1 1 d . . .
C22 C 0.2274(2) 0.93201(10) -0.1216(4) 0.0371(7) Uani 1 1 d . . .
H22A H 0.2370 0.9044 -0.1321 0.056 Uiso 1 1 calc R . .
H22B H 0.2733 0.9462 -0.1555 0.056 Uiso 1 1 calc R . .
H22C H 0.1830 0.9393 -0.1859 0.056 Uiso 1 1 calc R . .
Cu1A Cu 0.82185(2) 0.874620(10) 0.15501(4) 0.02655(9) Uani 1 1 d . . .
N1A N 0.75964(14) 0.92256(7) 0.1867(3) 0.0250(5) Uani 1 1 d . . .
C1A C 0.74885(17) 0.93214(8) 0.3412(3) 0.0253(6) Uani 1 1 d . . .
N2A N 0.83012(13) 0.87320(7) 0.4112(2) 0.0246(5) Uani 1 1 d . . .
C2A C 0.69458(18) 0.95969(8) 0.3893(3) 0.0303(6) Uani 1 1 d . . .
H2AA H 0.6880 0.9654 0.4961 0.036 Uiso 1 1 calc R . .
N3A N 0.95020(13) 0.87487(7) 0.1723(2) 0.0232(4) Uani 1 1 d . . .
C3A C 0.64971(19) 0.97894(8) 0.2751(4) 0.0326(7) Uani 1 1 d . . .
H3AA H 0.6117 0.9972 0.3047 0.039 Uiso 1 1 calc R . .
N4A N 0.83679(15) 0.82727(7) 0.0262(3) 0.0264(5) Uani 1 1 d . . .
C4A C 0.66228(19) 0.97060(9) 0.1187(4) 0.0324(7) Uani 1 1 d . . .
H4AA H 0.6339 0.9838 0.0411 0.039 Uiso 1 1 calc R . .
C5A C 0.71746(19) 0.94234(9) 0.0757(4) 0.0305(7) Uani 1 1 d . . .
C6A C 0.7350(2) 0.93303(11) -0.0948(4) 0.0411(8) Uani 1 1 d . . .
H6AA H 0.7527 0.9064 -0.1033 0.062 Uiso 1 1 calc R . .
H6AB H 0.7755 0.9503 -0.1330 0.062 Uiso 1 1 calc R . .
H6AC H 0.6880 0.9365 -0.1568 0.062 Uiso 1 1 calc R . .
C7A C 0.80544(17) 0.91321(8) 0.4581(3) 0.0262(6) Uani 1 1 d . . .
H7AA H 0.8521 0.9295 0.4681 0.031 Uiso 1 1 calc R . .
H7AB H 0.7802 0.9120 0.5610 0.031 Uiso 1 1 calc R . .
C8A C 0.77359(19) 0.84396(9) 0.4708(4) 0.0330(7) Uani 1 1 d . . .
H8AA H 0.7721 0.8450 0.5843 0.050 Uiso 1 1 calc R . .
H8AB H 0.7898 0.8183 0.4377 0.050 Uiso 1 1 calc R . .
H8AC H 0.7219 0.8495 0.4294 0.050 Uiso 1 1 calc R . .
C9A C 0.91272(17) 0.86387(8) 0.4546(3) 0.0252(6) Uani 1 1 d . . .
H9AA H 0.9190 0.8356 0.4407 0.030 Uiso 1 1 calc R . .
C10A C 0.93442(17) 0.87282(9) 0.6271(3) 0.0286(6) Uani 1 1 d . . .
H10C H 0.9274 0.9006 0.6470 0.034 Uiso 1 1 calc R . .
H10D H 0.8991 0.8586 0.6968 0.034 Uiso 1 1 calc R . .
C11A C 1.01929(18) 0.86146(9) 0.6637(4) 0.0355(7) Uani 1 1 d . . .
H11C H 1.0256 0.8334 0.6508 0.043 Uiso 1 1 calc R . .
H11D H 1.0313 0.8680 0.7727 0.043 Uiso 1 1 calc R . .
C12A C 1.07683(18) 0.88281(9) 0.5540(3) 0.0318(7) Uani 1 1 d . . .
H12C H 1.0729 0.9108 0.5708 0.038 Uiso 1 1 calc R . .
H12D H 1.1306 0.8748 0.5775 0.038 Uiso 1 1 calc R . .
C13A C 1.05722(16) 0.87317(9) 0.3822(3) 0.0272(6) Uani 1 1 d . . .
H13C H 1.0656 0.8454 0.3641 0.033 Uiso 1 1 calc R . .
H13D H 1.0927 0.8875 0.3131 0.033 Uiso 1 1 calc R . .
C14A C 0.97191(16) 0.88360(7) 0.3404(3) 0.0224(6) Uani 1 1 d . . .
H14B H 0.9664 0.9119 0.3549 0.027 Uiso 1 1 calc R . .
C15A C 0.98062(19) 0.90473(8) 0.0629(3) 0.0293(6) Uani 1 1 d . . .
H15D H 1.0372 0.9032 0.0592 0.044 Uiso 1 1 calc R . .
H15E H 0.9650 0.9302 0.0990 0.044 Uiso 1 1 calc R . .
H15F H 0.9595 0.9002 -0.0409 0.044 Uiso 1 1 calc R . .
C16A C 0.97276(17) 0.83522(8) 0.1202(3) 0.0263(6) Uani 1 1 d . . .
H16C H 0.9778 0.8185 0.2123 0.032 Uiso 1 1 calc R . .
H16D H 1.0240 0.8365 0.0690 0.032 Uiso 1 1 calc R . .
C17A C 0.91377(18) 0.81719(8) 0.0069(3) 0.0256(6) Uani 1 1 d . . .
C18A C 0.93704(19) 0.78930(8) -0.1026(3) 0.0284(6) Uani 1 1 d . . .
H18B H 0.9902 0.7832 -0.1153 0.034 Uiso 1 1 calc R . .
C19A C 0.88009(19) 0.77056(8) -0.1930(4) 0.0321(7) Uani 1 1 d . . .
H19B H 0.8948 0.7521 -0.2684 0.039 Uiso 1 1 calc R . .
C20A C 0.8016(2) 0.77954(9) -0.1701(4) 0.0356(7) Uani 1 1 d . . .
H20B H 0.7627 0.7667 -0.2279 0.043 Uiso 1 1 calc R . .
C21A C 0.78096(19) 0.80808(9) -0.0592(4) 0.0305(7) Uani 1 1 d . . .
C22A C 0.6964(2) 0.81825(11) -0.0274(4) 0.0443(9) Uani 1 1 d . . .
H22D H 0.6910 0.8462 -0.0198 0.066 Uiso 1 1 calc R . .
H22E H 0.6800 0.8064 0.0703 0.066 Uiso 1 1 calc R . .
H22F H 0.6640 0.8087 -0.1121 0.066 Uiso 1 1 calc R . .
P2 P 1.0000 1.0000 0.67796(13) 0.0279(2) Uani 1 2 d S . .
F7 F 0.98015(14) 0.96918(6) 0.5413(2) 0.0543(6) Uani 1 1 d . . .
F5 F 0.98181(17) 0.96889(7) 0.8097(3) 0.0727(8) Uani 1 1 d . . .
F6 F 1.08905(13) 0.98639(9) 0.6766(3) 0.0790(9) Uani 1 1 d . . .
P1 P 0.5000 1.0000 0.74453(14) 0.0360(3) Uani 1 2 d S . .
F4 F 0.5000 1.0000 0.5585(4) 0.0979(16) Uani 1 2 d S . .
F1 F 0.5000 1.0000 0.9356(3) 0.0427(6) Uani 1 2 d S . .
F2 F 0.55525(14) 0.96231(6) 0.7479(2) 0.0567(6) Uani 1 1 d . . .
F3 F 0.42337(14) 0.97277(7) 0.7496(3) 0.0716(8) Uani 1 1 d . . .
P3 P 0.60445(11) 0.75176(3) 0.49934(12) 0.0724(5) Uani 1 1 d . . .
F13 F 0.5205(2) 0.78224(12) 0.4566(5) 0.0480(11) Uani 0.541(4) 1 d P A 1
F13' F 0.6238(3) 0.72424(15) 0.6664(6) 0.0606(16) Uani 0.459(4) 1 d P A 2
F8 F 0.6560(3) 0.72048(14) 0.5223(6) 0.0668(16) Uani 0.541(4) 1 d P A 1
F8' F 0.7170(2) 0.75074(10) 0.5130(4) 0.0318(10) Uani 0.459(4) 1 d P A 2
F9 F 0.5852(3) 0.73707(17) 0.3142(5) 0.0687(17) Uani 0.541(4) 1 d P A 1
F9' F 0.6262(4) 0.77808(17) 0.3550(6) 0.0552(15) Uani 0.459(4) 1 d P A 2
F10 F 0.6549(3) 0.78270(14) 0.4438(9) 0.0753(18) Uani 0.541(4) 1 d P A 1
F10' F 0.6254(3) 0.78908(13) 0.6168(7) 0.0423(13) Uani 0.459(4) 1 d P A 2
F11 F 0.5224(3) 0.72227(13) 0.5399(6) 0.0648(15) Uani 0.541(4) 1 d P A 1
F11' F 0.5254(4) 0.74993(18) 0.5132(6) 0.0644(17) Uani 0.459(4) 1 d PU A 2
F12 F 0.5933(3) 0.7676(2) 0.6676(6) 0.085(2) Uani 0.541(4) 1 d P A 1
F12' F 0.6263(3) 0.71266(13) 0.4041(6) 0.0420(13) Uani 0.459(4) 1 d P A 2

loop_
_atom_site_aniso_label
_atom_site_aniso_U_11
_atom_site_aniso_U_22
_atom_site_aniso_U_33
_atom_site_aniso_U_23
_atom_site_aniso_U_13
_atom_site_aniso_U_12
Cu1 0.03645(19) 0.02161(16) 0.02058(16) -0.00313(13) 0.00452(13) 0.00578(17)
N1 0.0345(15) 0.0215(12) 0.0218(11) -0.0008(8) 0.0063(9) -0.0001(10)
C1 0.0354(16) 0.0161(13) 0.0204(13) 0.0008(10) 0.0068(11) 0.0000(11)
N2 0.0362(12) 0.0173(11) 0.0167(10) -0.0018(9) 0.0058(8) -0.0003(10)
C2 0.0429(18) 0.0200(14) 0.0253(15) -0.0018(10) 0.0087(12) 0.0031(12)
N3 0.0371(13) 0.0196(11) 0.0234(11) 0.0028(9) 0.0084(9) 0.0076(11)
C3 0.0492(19) 0.0188(14) 0.0236(14) -0.0047(10) 0.0083(13) 0.0048(13)
N4 0.0311(13) 0.0199(12) 0.0227(12) 0.0001(9) -0.0001(9) 0.0035(9)
C4 0.053(2) 0.0216(14) 0.0259(15) -0.0023(11) 0.0026(13) -0.0044(14)
C5 0.0375(17) 0.0243(15) 0.0256(15) -0.0019(11) 0.0033(12) -0.0047(13)
C6 0.040(2) 0.0397(19) 0.0404(19) -0.0114(14) 0.0000(14) -0.0007(15)
C7 0.0367(16) 0.0189(13) 0.0229(14) -0.0040(10) 0.0098(11) 0.0016(12)
C8 0.048(2) 0.0259(15) 0.0186(14) 0.0009(11) 0.0033(12) -0.0058(14)
C9 0.0371(16) 0.0206(14) 0.0177(13) -0.0020(9) 0.0040(11) 0.0034(11)
C10 0.0379(16) 0.0268(15) 0.0197(13) -0.0045(12) 0.0069(11) 0.0020(13)
C11 0.0343(17) 0.0463(19) 0.0220(15) -0.0060(12) 0.0019(12) 0.0117(14)
C12 0.0442(19) 0.052(2) 0.0196(14) 0.0041(12) 0.0087(12) 0.0246(16)
C13 0.0397(17) 0.0356(15) 0.0178(12) 0.0061(13) 0.0074(10) 0.0151(16)
C14 0.0348(16) 0.0203(14) 0.0216(14) 0.0036(10) 0.0075(11) 0.0088(11)
C15 0.0403(18) 0.0275(16) 0.0338(17) 0.0086(12) 0.0122(13) 0.0081(14)
C16 0.0428(18) 0.0244(15) 0.0196(13) -0.0020(10) -0.0001(11) 0.0142(13)
C17 0.0348(16) 0.0181(14) 0.0245(14) 0.0013(11) 0.0022(11) 0.0029(12)
C18 0.0413(17) 0.0211(14) 0.0270(14) -0.0040(10) -0.0005(13) 0.0059(13)
C19 0.0330(16) 0.0182(14) 0.0406(18) -0.0027(12) -0.0041(13) 0.0049(12)
C20 0.0321(16) 0.0220(14) 0.0358(16) 0.0024(11) -0.0081(12) 0.0001(12)
C21 0.0326(16) 0.0237(14) 0.0235(14) 0.0010(10) -0.0017(11) 0.0004(12)
C22 0.0421(19) 0.0436(19) 0.0257(16) 0.0001(13) -0.0044(13) 0.0078(15)
Cu1A 0.03562(19) 0.02293(17) 0.02109(16) -0.00283(13) 0.00346(13) 0.00502(17)
N1A 0.0309(13) 0.0214(12) 0.0226(12) 0.0025(9) 0.0004(9) 0.0035(10)
C1A 0.0333(16) 0.0175(13) 0.0252(14) 0.0009(11) -0.0003(11) 0.0024(11)
N2A 0.0312(12) 0.0191(11) 0.0236(10) 0.0031(9) 0.0062(9) 0.0056(11)
C2A 0.0419(18) 0.0216(14) 0.0276(14) -0.0043(11) -0.0027(12) 0.0061(13)
N3A 0.0360(12) 0.0175(10) 0.0161(10) -0.0017(9) 0.0051(8) -0.0004(10)
C3A 0.0364(17) 0.0181(15) 0.0431(18) -0.0045(12) -0.0041(13) 0.0067(13)
N4A 0.0369(15) 0.0203(12) 0.0221(11) -0.0007(9) 0.0064(9) -0.0031(10)
C4A 0.0389(18) 0.0225(15) 0.0359(16) 0.0050(12) -0.0084(13) 0.0058(13)
C5A 0.0404(18) 0.0257(15) 0.0253(15) 0.0039(11) -0.0017(13) 0.0009(13)
C6A 0.049(2) 0.047(2) 0.0269(17) 0.0025(14) -0.0056(14) 0.0079(16)
C7A 0.0310(16) 0.0263(14) 0.0211(13) -0.0004(10) 0.0021(11) 0.0095(12)
C8A 0.0367(18) 0.0267(16) 0.0356(17) 0.0070(12) 0.0111(13) 0.0066(13)
C9A 0.0331(16) 0.0210(14) 0.0215(14) 0.0012(9) 0.0056(11) 0.0108(11)
C10A 0.0378(16) 0.0291(15) 0.0188(13) 0.0052(12) 0.0053(11) 0.0145(14)
C11A 0.0420(18) 0.0455(18) 0.0191(14) 0.0036(12) 0.0069(12) 0.0216(14)
C12A 0.0345(16) 0.0366(18) 0.0243(15) -0.0057(12) -0.0003(12) 0.0139(13)
C13A 0.0333(15) 0.0268(14) 0.0215(13) -0.0024(12) 0.0037(10) 0.0038(13)
C14A 0.0324(15) 0.0181(13) 0.0168(12) -0.0002(9) 0.0027(10) 0.0048(10)
C15A 0.0466(19) 0.0223(14) 0.0190(13) 0.0024(10) 0.0056(12) -0.0059(13)
C16A 0.0370(16) 0.0218(14) 0.0202(13) -0.0010(10) 0.0034(11) 0.0040(12)
C17A 0.0407(17) 0.0163(13) 0.0197(13) 0.0010(10) 0.0069(11) -0.0009(12)
C18A 0.0402(17) 0.0175(13) 0.0275(14) -0.0018(11) 0.0111(12) 0.0021(12)
C19A 0.0483(19) 0.0219(15) 0.0261(15) -0.0045(11) 0.0080(13) -0.0025(13)
C20A 0.054(2) 0.0235(15) 0.0295(16) -0.0017(11) 0.0030(14) -0.0102(14)
C21A 0.0367(18) 0.0243(15) 0.0305(16) -0.0032(11) 0.0069(13) -0.0071(13)
C22A 0.041(2) 0.046(2) 0.046(2) -0.0152(15) 0.0070(15) -0.0065(16)
P2 0.0307(6) 0.0268(5) 0.0262(5) 0.000 0.000 0.0094(5)
F7 0.0800(17) 0.0412(12) 0.0417(12) -0.0040(9) -0.0175(11) -0.0080(11)
F5 0.125(2) 0.0528(14) 0.0407(13) 0.0259(11) -0.0033(14) 0.0013(15)
F6 0.0442(13) 0.138(3) 0.0546(15) -0.0329(16) -0.0179(11) 0.0412(15)
P1 0.0495(7) 0.0283(6) 0.0301(6) 0.000 0.000 0.0087(6)
F4 0.130(4) 0.141(4) 0.0227(16) 0.000 0.000 0.083(3)
F1 0.0547(17) 0.0400(15) 0.0333(14) 0.000 0.000 0.0015(14)
F2 0.0800(16) 0.0453(13) 0.0448(12) -0.0156(10) -0.0165(11) 0.0288(11)
F3 0.0700(17) 0.0588(15) 0.086(2) -0.0145(13) -0.0246(14) -0.0118(13)
P3 0.1538(15) 0.0217(5) 0.0417(6) -0.0106(4) 0.0396(7) -0.0086(6)
F13 0.030(2) 0.046(2) 0.068(3) 0.0042(19) -0.0127(18) 0.0001(17)
F13' 0.084(4) 0.047(3) 0.051(3) 0.007(2) 0.028(3) -0.020(3)
F8 0.060(3) 0.054(3) 0.086(4) 0.009(3) 0.016(3) 0.038(2)
F8' 0.026(2) 0.033(2) 0.036(2) -0.0056(17) 0.0059(15) 0.0038(17)
F9 0.048(3) 0.117(4) 0.042(2) -0.034(3) 0.011(2) -0.024(3)
F9' 0.067(4) 0.054(3) 0.045(3) 0.009(2) -0.024(3) 0.013(3)
F10 0.051(3) 0.044(3) 0.131(6) -0.003(3) 0.009(3) -0.026(2)
F10' 0.031(3) 0.032(3) 0.064(3) -0.021(2) 0.001(2) 0.0097(19)
F11 0.056(3) 0.044(3) 0.094(4) 0.023(2) 0.037(2) 0.017(2)
F11' 0.0616(19) 0.0655(19) 0.0660(19) -0.0027(10) 0.0059(10) -0.0007(10)
F12 0.046(3) 0.168(7) 0.040(3) -0.046(4) -0.013(2) 0.046(4)
F12' 0.039(3) 0.036(2) 0.051(3) -0.022(2) 0.007(2) -0.015(2)

loop_
_atom_type_symbol
_atom_type_description
_atom_type_scat_dispersion_real
_atom_type_scat_dispersion_imag
_atom_type_scat_source
C C 0.0033 0.0016 'International Tables Vol C Tables 4.2.6.8 and 6.1.1.4'
H H 0.0000 0.0000 'International Tables Vol C Tables 4.2.6.8 and 6.1.1.4'
N N 0.0061 0.0033 'International Tables Vol C Tables 4.2.6.8 and 6.1.1.4'
F F 0.0171 0.0103 'International Tables Vol C Tables 4.2.6.8 and 6.1.1.4'
P P 0.1023 0.0942 'International Tables Vol C Tables 4.2.6.8 and 6.1.1.4'
Cu Cu 0.3201 1.2651 'International Tables Vol C Tables 4.2.6.8 and 6.1.1.4'

loop_
_geom_angle_atom_site_label_1
_geom_angle_atom_site_label_2
_geom_angle_atom_site_label_3
_geom_angle
_geom_angle_site_symmetry_1
_geom_angle_site_symmetry_3
N4 Cu1 N1 146.38(10) . .
N4 Cu1 N3 85.14(9) . .
N1 Cu1 N3 121.03(9) . .
N4 Cu1 N2 121.61(9) . .
N1 Cu1 N2 84.99(9) . .
N3 Cu1 N2 82.81(8) . .
C1 N1 C5 119.1(2) . .
C1 N1 Cu1 113.43(19) . .
C5 N1 Cu1 126.7(2) . .
N1 C1 C2 122.2(3) . .
N1 C1 C7 116.9(2) . .
C2 C1 C7 120.7(3) . .
C8 N2 C7 111.0(2) . .
C8 N2 C9 111.5(2) . .
C7 N2 C9 113.3(2) . .
C8 N2 Cu1 108.90(18) . .
C7 N2 Cu1 103.70(17) . .
C9 N2 Cu1 108.01(16) . .
C3 C2 C1 118.5(3) . .
C15 N3 C16 111.1(2) . .
C15 N3 C14 111.7(2) . .
C16 N3 C14 113.3(2) . .
C15 N3 Cu1 108.56(19) . .
C16 N3 Cu1 103.66(16) . .
C14 N3 Cu1 108.09(15) . .
C4 C3 C2 119.6(3) . .
C21 N4 C17 118.4(2) . .
C21 N4 Cu1 127.2(2) . .
C17 N4 Cu1 113.67(19) . .
C3 C4 C5 119.5(3) . .
N1 C5 C4 121.0(3) . .
N1 C5 C6 117.2(3) . .
C4 C5 C6 121.8(3) . .
N2 C7 C1 112.8(2) . .
N2 C9 C10 114.5(2) . .
N2 C9 C14 110.7(2) . .
C10 C9 C14 111.2(2) . .
C9 C10 C11 111.0(2) . .
C12 C11 C10 109.8(3) . .
C13 C12 C11 110.3(2) . .
C12 C13 C14 111.9(2) . .
N3 C14 C13 114.5(2) . .
N3 C14 C9 110.9(2) . .
C13 C14 C9 110.7(3) . .
N3 C16 C17 113.1(2) . .
N4 C17 C18 122.1(3) . .
N4 C17 C16 116.4(2) . .
C18 C17 C16 121.2(3) . .
C17 C18 C19 119.0(3) . .
C20 C19 C18 119.4(3) . .
C19 C20 C21 119.4(3) . .
N4 C21 C20 121.7(3) . .
N4 C21 C22 116.5(3) . .
C20 C21 C22 121.7(3) . .
N1A Cu1A N4A 146.10(10) . .
N1A Cu1A N2A 85.24(9) . .
N4A Cu1A N2A 121.72(9) . .
N1A Cu1A N3A 121.46(10) . .
N4A Cu1A N3A 84.97(9) . .
N2A Cu1A N3A 82.45(8) . .
C1A N1A C5A 118.2(2) . .
C1A N1A Cu1A 113.82(18) . .
C5A N1A Cu1A 127.0(2) . .
N1A C1A C2A 122.6(3) . .
N1A C1A C7A 116.0(2) . .
C2A C1A C7A 121.3(3) . .
C8A N2A C9A 112.5(2) . .
C8A N2A C7A 110.6(2) . .
C9A N2A C7A 113.5(2) . .
C8A N2A Cu1A 108.35(18) . .
C9A N2A Cu1A 108.24(16) . .
C7A N2A Cu1A 103.16(16) . .
C1A C2A C3A 118.8(3) . .
C15A N3A C16A 111.0(2) . .
C15A N3A C14A 111.9(2) . .
C16A N3A C14A 113.8(2) . .
C15A N3A Cu1A 108.04(18) . .
C16A N3A Cu1A 103.56(17) . .
C14A N3A Cu1A 108.02(15) . .
C4A C3A C2A 119.1(3) . .
C17A N4A C21A 118.8(2) . .
C17A N4A Cu1A 113.49(19) . .
C21A N4A Cu1A 127.0(2) . .
C3A C4A C5A 120.1(3) . .
N1A C5A C4A 121.2(3) . .
N1A C5A C6A 116.9(3) . .
C4A C5A C6A 121.9(3) . .
N2A C7A C1A 113.3(2) . .
N2A C9A C10A 114.7(2) . .
N2A C9A C14A 111.3(2) . .
C10A C9A C14A 110.6(2) . .
C11A C10A C9A 111.6(2) . .
C10A C11A C12A 110.9(2) . .
C13A C12A C11A 109.6(3) . .
C12A C13A C14A 112.0(2) . .
N3A C14A C13A 113.8(2) . .
N3A C14A C9A 110.3(2) . .
C13A C14A C9A 111.5(2) . .
N3A C16A C17A 113.1(2) . .
N4A C17A C18A 121.8(3) . .
N4A C17A C16A 117.0(2) . .
C18A C17A C16A 121.0(3) . .
C17A C18A C19A 119.2(3) . .
C20A C19A C18A 119.3(3) . .
C19A C20A C21A 119.5(3) . .
N4A C21A C20A 121.3(3) . .
N4A C21A C22A 117.2(3) . .
C20A C21A C22A 121.5(3) . .
F5 P2 F5 89.6(2) 2_775 .
F5 P2 F6 89.60(16) 2_775 2_775
F5 P2 F6 91.01(14) . 2_775
F5 P2 F6 91.01(14) 2_775 .
F5 P2 F6 89.60(16) . .
F6 P2 F6 179.1(2) 2_775 .
F5 P2 F7 178.47(14) 2_775 .
F5 P2 F7 91.46(12) . .
F6 P2 F7 89.32(15) 2_775 .
F6 P2 F7 90.07(13) . .
F5 P2 F7 91.46(12) 2_775 2_775
F5 P2 F7 178.47(14) . 2_775
F6 P2 F7 90.07(13) 2_775 2_775
F6 P2 F7 89.32(15) . 2_775
F7 P2 F7 87.47(16) . 2_775
F4 P1 F2 91.03(9) . 2_675
F4 P1 F2 91.03(9) . .
F2 P1 F2 177.93(17) 2_675 .
F4 P1 F3 91.52(11) . .
F2 P1 F3 89.66(13) 2_675 .
F2 P1 F3 90.28(13) . .
F4 P1 F3 91.52(11) . 2_675
F2 P1 F3 90.28(13) 2_675 2_675
F2 P1 F3 89.66(13) . 2_675
F3 P1 F3 177.0(2) . 2_675
F4 P1 F1 180.000(3) . .
F2 P1 F1 88.97(9) 2_675 .
F2 P1 F1 88.97(9) . .
F3 P1 F1 88.48(11) . .
F3 P1 F1 88.48(11) 2_675 .
F11' P3 F8 125.1(4) . .
F11' P3 F10 130.8(4) . .
F8 P3 F10 103.8(4) . .
F11' P3 F12 79.2(3) . .
F8 P3 F12 102.7(3) . .
F10 P3 F12 96.6(4) . .
F11' P3 F9' 109.3(3) . .
F8 P3 F9' 113.8(3) . .
F10 P3 F9' 35.0(3) . .
F12 P3 F9' 123.4(4) . .
F11' P3 F12' 103.5(3) . .
F8 P3 F12' 44.4(3) . .
F10 P3 F12' 108.2(3) . .
F12 P3 F12' 142.1(4) . .
F9' P3 F12' 91.9(3) . .
F11' P3 F10' 101.4(3) . .
F8 P3 F10' 111.9(3) . .
F10 P3 F10' 60.1(3) . .
F12 P3 F10' 36.6(3) . .
F9' P3 F10' 88.5(3) . .
F12' P3 F10' 153.4(3) . .
F11' P3 F9 82.8(3) . .
F8 P3 F9 91.2(3) . .
F10 P3 F9 91.8(3) . .
F12 P3 F9 161.5(3) . .
F9' P3 F9 59.2(3) . .
F12' P3 F9 47.6(2) . .
F10' P3 F9 146.4(3) . .
F11' P3 F13' 95.2(3) . .
F8 P3 F13' 49.5(3) . .
F10 P3 F13' 123.7(4) . .
F12 P3 F13' 57.2(3) . .
F9' P3 F13' 155.3(3) . .
F12' P3 F13' 85.0(3) . .
F10' P3 F13' 83.6(3) . .
F9 P3 F13' 129.6(3) . .
F11' P3 F11 33.5(3) . .
F8 P3 F11 91.6(3) . .
F10 P3 F11 163.5(3) . .
F12 P3 F11 85.7(3) . .
F9' P3 F11 132.3(3) . .
F12' P3 F11 78.5(2) . .
F10' P3 F11 119.8(3) . .
F9 P3 F11 81.7(2) . .
F13' P3 F11 71.1(2) . .
F11' P3 F13 42.1(3) . .
F8 P3 F13 165.2(3) . .
F10 P3 F13 88.7(3) . .
F12 P3 F13 83.3(2) . .
F9' P3 F13 72.3(3) . .
F12' P3 F13 124.3(3) . .
F10' P3 F13 81.0(2) . .
F9 P3 F13 80.4(3) . .
F13' P3 F13 129.0(2) . .
F11 P3 F13 75.3(2) . .
F11' P3 F8' 170.7(3) . .
F8 P3 F8' 49.7(3) . .
F10 P3 F8' 56.0(3) . .
F12 P3 F8' 94.2(2) . .
F9' P3 F8' 79.8(2) . .
F12' P3 F8' 77.6(2) . .
F10' P3 F8' 76.3(2) . .
F9 P3 F8' 104.17(19) . .
F13' P3 F8' 75.6(2) . .
F11 P3 F8' 140.3(2) . .
F13 P3 F8' 144.20(18) . .

loop_
_geom_bond_atom_site_label_1
_geom_bond_atom_site_label_2
_geom_bond_distance
_geom_bond_site_symmetry_2
Cu1 N4 1.962(2) .
Cu1 N1 1.967(2) .
Cu1 N3 2.167(2) .
Cu1 N2 2.173(2) .
N1 C1 1.355(4) .
N1 C5 1.356(4) .
C1 C2 1.391(4) .
C1 C7 1.516(4) .
N2 C8 1.471(3) .
N2 C7 1.476(3) .
N2 C9 1.493(3) .
C2 C3 1.391(4) .
N3 C15 1.469(4) .
N3 C16 1.477(3) .
N3 C14 1.494(4) .
C3 C4 1.380(5) .
N4 C21 1.356(4) .
N4 C17 1.361(4) .
C4 C5 1.400(4) .
C5 C6 1.497(4) .
C9 C10 1.527(4) .
C9 C14 1.549(4) .
C10 C11 1.528(4) .
C11 C12 1.523(4) .
C12 C13 1.512(4) .
C13 C14 1.536(4) .
C16 C17 1.517(4) .
C17 C18 1.381(4) .
C18 C19 1.390(4) .
C19 C20 1.376(4) .
C20 C21 1.392(4) .
C21 C22 1.507(4) .
Cu1A N1A 1.966(2) .
Cu1A N4A 1.967(2) .
Cu1A N2A 2.171(2) .
Cu1A N3A 2.177(2) .
N1A C1A 1.358(4) .
N1A C5A 1.359(4) .
C1A C2A 1.377(4) .
C1A C7A 1.520(4) .
N2A C8A 1.472(4) .
N2A C9A 1.480(4) .
N2A C7A 1.484(3) .
C2A C3A 1.393(4) .
N3A C15A 1.470(3) .
N3A C16A 1.475(3) .
N3A C14A 1.498(3) .
C3A C4A 1.369(4) .
N4A C17A 1.357(4) .
N4A C21A 1.358(4) .
C4A C5A 1.391(4) .
C5A C6A 1.506(4) .
C9A C10A 1.534(4) .
C9A C14A 1.546(4) .
C10A C11A 1.520(4) .
C11A C12A 1.530(4) .
C12A C13A 1.526(4) .
C13A C14A 1.528(4) .
C16A C17A 1.514(4) .
C17A C18A 1.386(4) .
C18A C19A 1.387(4) .
C19A C20A 1.376(5) .
C20A C21A 1.397(4) .
C21A C22A 1.497(5) .
P2 F5 1.570(2) 2_775
P2 F5 1.570(2) .
P2 F6 1.577(2) 2_775
P2 F6 1.577(2) .
P2 F7 1.599(2) .
P2 F7 1.599(2) 2_775
P1 F4 1.572(3) .
P1 F2 1.592(2) 2_675
P1 F2 1.592(2) .
P1 F3 1.596(2) .
P1 F3 1.596(2) 2_675
P1 F1 1.615(3) .
P3 F11' 1.344(6) .
P3 F8 1.393(4) .
P3 F10 1.437(5) .
P3 F12 1.534(4) .
P3 F9' 1.560(6) .
P3 F12' 1.603(4) .
P3 F10' 1.655(5) .
P3 F9 1.676(4) .
P3 F13' 1.728(5) .
P3 F11 1.750(5) .
P3 F13 1.798(4) .
P3 F8' 1.908(4) .

loop_
_geom_torsion_atom_site_label_1
_geom_torsion_atom_site_label_2
_geom_torsion_atom_site_label_3
_geom_torsion_atom_site_label_4
_geom_torsion
N4 Cu1 N1 C1 143.8(2)
N3 Cu1 N1 C1 -79.7(2)
N2 Cu1 N1 C1 -1.19(19)
N4 Cu1 N1 C5 -25.9(3)
N3 Cu1 N1 C5 110.6(2)
N2 Cu1 N1 C5 -170.9(2)
C5 N1 C1 C2 3.6(4)
Cu1 N1 C1 C2 -166.9(2)
C5 N1 C1 C7 -171.3(2)
Cu1 N1 C1 C7 18.1(3)
N4 Cu1 N2 C8 -54.80(19)
N1 Cu1 N2 C8 103.27(17)
N3 Cu1 N2 C8 -134.55(17)
N4 Cu1 N2 C7 -173.06(15)
N1 Cu1 N2 C7 -14.99(16)
N3 Cu1 N2 C7 107.19(16)
N4 Cu1 N2 C9 66.43(19)
N1 Cu1 N2 C9 -135.51(17)
N3 Cu1 N2 C9 -13.32(17)
N1 C1 C2 C3 -1.5(4)
C7 C1 C2 C3 173.2(3)
N4 Cu1 N3 C15 102.93(19)
N1 Cu1 N3 C15 -54.6(2)
N2 Cu1 N3 C15 -134.32(18)
N4 Cu1 N3 C16 -15.21(18)
N1 Cu1 N3 C16 -172.75(17)
N2 Cu1 N3 C16 107.54(19)
N4 Cu1 N3 C14 -135.69(18)
N1 Cu1 N3 C14 66.8(2)
N2 Cu1 N3 C14 -12.94(17)
C1 C2 C3 C4 -1.3(4)
N1 Cu1 N4 C21 -26.9(4)
N3 Cu1 N4 C21 -170.6(3)
N2 Cu1 N4 C21 110.9(2)
N1 Cu1 N4 C17 142.9(2)
N3 Cu1 N4 C17 -0.8(2)
N2 Cu1 N4 C17 -79.3(2)
C2 C3 C4 C5 2.1(4)
C1 N1 C5 C4 -2.8(4)
Cu1 N1 C5 C4 166.3(2)
C1 N1 C5 C6 175.9(3)
Cu1 N1 C5 C6 -14.9(4)
C3 C4 C5 N1 0.0(4)
C3 C4 C5 C6 -178.7(3)
C8 N2 C7 C1 -89.4(3)
C9 N2 C7 C1 144.2(2)
Cu1 N2 C7 C1 27.4(2)
N1 C1 C7 N2 -32.6(3)
C2 C1 C7 N2 152.4(2)
C8 N2 C9 C10 -76.7(3)
C7 N2 C9 C10 49.4(3)
Cu1 N2 C9 C10 163.67(19)
C8 N2 C9 C14 156.5(2)
C7 N2 C9 C14 -77.4(3)
Cu1 N2 C9 C14 36.9(2)
N2 C9 C10 C11 178.0(2)
C14 C9 C10 C11 -55.6(3)
C9 C10 C11 C12 59.0(3)
C10 C11 C12 C13 -59.7(3)
C11 C12 C13 C14 57.9(4)
C15 N3 C14 C13 -77.7(3)
C16 N3 C14 C13 48.7(3)
Cu1 N3 C14 C13 162.9(2)
C15 N3 C14 C9 156.1(2)
C16 N3 C14 C9 -77.5(3)
Cu1 N3 C14 C9 36.7(2)
C12 C13 C14 N3 179.7(2)
C12 C13 C14 C9 -54.0(3)
N2 C9 C14 N3 -50.7(3)
C10 C9 C14 N3 -179.2(2)
N2 C9 C14 C13 -178.9(2)
C10 C9 C14 C13 52.5(3)
C15 N3 C16 C17 -88.9(3)
C14 N3 C16 C17 144.4(2)
Cu1 N3 C16 C17 27.5(3)
C21 N4 C17 C18 2.5(4)
Cu1 N4 C17 C18 -168.2(2)
C21 N4 C17 C16 -171.6(3)
Cu1 N4 C17 C16 17.6(3)
N3 C16 C17 N4 -32.2(4)
N3 C16 C17 C18 153.5(3)
N4 C17 C18 C19 -1.4(5)
C16 C17 C18 C19 172.5(3)
C17 C18 C19 C20 -0.9(5)
C18 C19 C20 C21 1.9(5)
C17 N4 C21 C20 -1.5(4)
Cu1 N4 C21 C20 167.9(2)
C17 N4 C21 C22 176.3(3)
Cu1 N4 C21 C22 -14.3(4)
C19 C20 C21 N4 -0.8(5)
C19 C20 C21 C22 -178.4(3)
N4A Cu1A N1A C1A 144.0(2)
N2A Cu1A N1A C1A -1.3(2)
N3A Cu1A N1A C1A -79.5(2)
N4A Cu1A N1A C5A -24.6(4)
N2A Cu1A N1A C5A -169.9(3)
N3A Cu1A N1A C5A 111.9(3)
C5A N1A C1A C2A 3.0(4)
Cu1A N1A C1A C2A -166.7(2)
C5A N1A C1A C7A -171.8(3)
Cu1A N1A C1A C7A 18.5(3)
N1A Cu1A N2A C8A 102.03(18)
N4A Cu1A N2A C8A -56.0(2)
N3A Cu1A N2A C8A -135.33(18)
N1A Cu1A N2A C9A -135.71(18)
N4A Cu1A N2A C9A 66.2(2)
N3A Cu1A N2A C9A -13.07(17)
N1A Cu1A N2A C7A -15.20(17)
N4A Cu1A N2A C7A -173.28(16)
N3A Cu1A N2A C7A 107.43(17)
N1A C1A C2A C3A -0.9(5)
C7A C1A C2A C3A 173.6(3)
N1A Cu1A N3A C15A -54.87(19)
N4A Cu1A N3A C15A 102.48(17)
N2A Cu1A N3A C15A -134.56(17)
N1A Cu1A N3A C16A -172.69(15)
N4A Cu1A N3A C16A -15.34(16)
N2A Cu1A N3A C16A 107.62(16)
N1A Cu1A N3A C14A 66.34(19)
N4A Cu1A N3A C14A -136.30(17)
N2A Cu1A N3A C14A -13.34(17)
C1A C2A C3A C4A -1.6(5)
N1A Cu1A N4A C17A 143.48(19)
N2A Cu1A N4A C17A -78.4(2)
N3A Cu1A N4A C17A -0.45(18)
N1A Cu1A N4A C21A -26.8(3)
N2A Cu1A N4A C21A 111.4(2)
N3A Cu1A N4A C21A -170.7(2)
C2A C3A C4A C5A 2.0(5)
C1A N1A C5A C4A -2.5(4)
Cu1A N1A C5A C4A 165.6(2)
C1A N1A C5A C6A 175.8(3)
Cu1A N1A C5A C6A -16.1(4)
C3A C4A C5A N1A 0.1(5)
C3A C4A C5A C6A -178.2(3)
C8A N2A C7A C1A -87.5(3)
C9A N2A C7A C1A 145.0(2)
Cu1A N2A C7A C1A 28.1(3)
N1A C1A C7A N2A -33.3(4)
C2A C1A C7A N2A 151.8(3)
C8A N2A C9A C10A -76.6(3)
C7A N2A C9A C10A 49.9(3)
Cu1A N2A C9A C10A 163.7(2)
C8A N2A C9A C14A 156.9(2)
C7A N2A C9A C14A -76.6(3)
Cu1A N2A C9A C14A 37.2(2)
N2A C9A C10A C11A 178.4(2)
C14A C9A C10A C11A -54.7(3)
C9A C10A C11A C12A 58.0(3)
C10A C11A C12A C13A -58.2(3)
C11A C12A C13A C14A 57.0(3)
C15A N3A C14A C13A -78.1(3)
C16A N3A C14A C13A 48.7(3)
Cu1A N3A C14A C13A 163.07(18)
C15A N3A C14A C9A 155.7(2)
C16A N3A C14A C9A -77.5(3)
Cu1A N3A C14A C9A 36.9(2)
C12A C13A C14A N3A 179.6(2)
C12A C13A C14A C9A -54.9(3)
N2A C9A C14A N3A -51.0(3)
C10A C9A C14A N3A -179.8(2)
N2A C9A C14A C13A -178.5(2)
C10A C9A C14A C13A 52.7(3)
C15A N3A C16A C17A -88.3(3)
C14A N3A C16A C17A 144.4(2)
Cu1A N3A C16A C17A 27.4(2)
C21A N4A C17A C18A 3.2(4)
Cu1A N4A C17A C18A -168.0(2)
C21A N4A C17A C16A -171.7(2)
Cu1A N4A C17A C16A 17.1(3)
N3A C16A C17A N4A -32.0(3)
N3A C16A C17A C18A 153.1(2)
N4A C17A C18A C19A -1.3(4)
C16A C17A C18A C19A 173.4(3)
C17A C18A C19A C20A -1.2(4)
C18A C19A C20A C21A 1.7(5)
C17A N4A C21A C20A -2.6(4)
Cu1A N4A C21A C20A 167.2(2)
C17A N4A C21A C22A 176.2(3)
Cu1A N4A C21A C22A -14.0(4)
C19A C20A C21A N4A 0.2(5)
C19A C20A C21A C22A -178.6(3)
